data_4505477
loop_
_publ_author_name
'Chen, Zhi'
'Gao, Dong-Liang'
'Diao, Chun-Hua'
'Liu, Yue'
'Ren, Jia'
'Chen, Ji'
'Zhao, Bin'
'Shi, Wei'
'Cheng, Peng'

_publ_section_title
;
 Syntheses, Structures Tuned by 4,4&#x2032;-Bipyridine and Magnetic
 Properties of a Series of Transition Metal Compounds
 Containingo-Carboxylphenoxyacetate Acid
;
_journal_issue 3
_journal_name_full 'Crystal Growth &amp; Design'
_journal_page_first 1201
_journal_paper_doi 10.1021/cg201197k
_journal_volume 12
_journal_year 2012
_chemical_formula_sum 'C24 H19 Co N3 O5.5'
_chemical_formula_weight 496.35
_chemical_name_systematic
; 
 ? 
;
_space_group_IT_number 14
_symmetry_cell_setting monoclinic
_symmetry_space_group_name_Hall '-P 2ybc'
_symmetry_space_group_name_H-M 'P 1 21/c 1'
_atom_sites_solution_hydrogens geom
_atom_sites_solution_primary direct
_atom_sites_solution_secondary difmap
_audit_creation_method SHELXL-97
_cell_angle_alpha 90.00
_cell_angle_beta 110.06(3)
_cell_angle_gamma 90.00
_cell_formula_units_Z 4
_cell_length_a 11.450(2)
_cell_length_b 14.170(3)
_cell_length_c 15.695(3)
_cell_measurement_reflns_used 5498
_cell_measurement_temperature 293(2)
_cell_measurement_theta_max 27.72
_cell_measurement_theta_min 1.89
_cell_volume 2392.0(9)
_computing_cell_refinement 'Bruker SMART'
_computing_data_collection 'Bruker SMART'
_computing_data_reduction 'Bruker SAINT'
_computing_molecular_graphics 'Bruker SHELXTL'
_computing_publication_material 'Bruker SHELXTL'
_computing_structure_refinement 'SHELXL-97 (Sheldrick, 1997)'
_computing_structure_solution 'SHELXS-97 (Sheldrick, 1990)'
_diffrn_ambient_temperature 293(2)
_diffrn_measured_fraction_theta_full 0.994
_diffrn_measured_fraction_theta_max 0.994
_diffrn_measurement_device_type 'CCD area detector'
_diffrn_measurement_method 'phi and omega scans'
_diffrn_radiation_monochromator graphite
_diffrn_radiation_source 'fine-focus sealed tube'
_diffrn_radiation_type MoK\a
_diffrn_radiation_wavelength 0.71073
_diffrn_reflns_av_R_equivalents 0.0668
_diffrn_reflns_av_sigmaI/netI 0.0690
_diffrn_reflns_limit_h_max 13
_diffrn_reflns_limit_h_min -13
_diffrn_reflns_limit_k_max 16
_diffrn_reflns_limit_k_min -16
_diffrn_reflns_limit_l_max 16
_diffrn_reflns_limit_l_min -18
_diffrn_reflns_number 15833
_diffrn_reflns_theta_full 25.01
_diffrn_reflns_theta_max 25.01
_diffrn_reflns_theta_min 1.99
_exptl_absorpt_coefficient_mu 0.758
_exptl_absorpt_correction_T_max 0.8947
_exptl_absorpt_correction_T_min 0.8044
_exptl_absorpt_correction_type multi-scan
_exptl_absorpt_process_details SADABS
_exptl_crystal_colour brown
_exptl_crystal_density_diffrn 1.378
_exptl_crystal_density_method 'not measured'
_exptl_crystal_description block
_exptl_crystal_F_000 1020
_exptl_crystal_size_max 0.30
_exptl_crystal_size_mid 0.15
_exptl_crystal_size_min 0.15
_refine_diff_density_max 0.654
_refine_diff_density_min -0.619
_refine_diff_density_rms 0.080
_refine_ls_extinction_method none
_refine_ls_goodness_of_fit_ref 1.104
_refine_ls_hydrogen_treatment mixed
_refine_ls_matrix_type full
_refine_ls_number_parameters 320
_refine_ls_number_reflns 4192
_refine_ls_number_restraints 18
_refine_ls_restrained_S_all 1.105
_refine_ls_R_factor_all 0.1078
_refine_ls_R_factor_gt 0.0825
_refine_ls_shift/su_max 0.000
_refine_ls_shift/su_mean 0.000
_refine_ls_structure_factor_coef Fsqd
_refine_ls_weighting_details 'calc w=1/[\s^2^(Fo^2^)+(0.1133P)^2^+0.5856P] where P=(Fo^2^+2Fc^2^)/3'
_refine_ls_weighting_scheme calc
_refine_ls_wR_factor_gt 0.2092
_refine_ls_wR_factor_ref 0.2290
_reflns_number_gt 3104
_reflns_number_total 4192
_reflns_threshold_expression >2sigma(I)
_cod_data_source_file cg201197k_si_002.cif
_cod_data_source_block 5
_cod_depositor_comments
;
The following automatic conversions were performed:

'_symmetry_cell_setting' value 'Monoclinic' changed to 'monoclinic'
according to /home/saulius/struct/CIF-dictionaries/cif_core.dic
dictionary named 'cif_core.dic' version 2.4.1 from 2010-06-29.

Automatic conversion script
Id: cif_fix_values 1715 2011-07-08 13:25:40Z adriana 
;
_cod_original_cell_volume 2392.0(8)
_cod_original_sg_symbol_H-M P21/c
_cod_original_formula_sum 'C24 H19 Co N3 O5.50'
_cod_database_code 4505477

loop_
_symmetry_equiv_pos_as_xyz
'x, y, z'
'-x, y+1/2, -z+1/2'
'-x, -y, -z'
'x, -y-1/2, z-1/2'

loop_
_atom_site_label
_atom_site_type_symbol
_atom_site_fract_x
_atom_site_fract_y
_atom_site_fract_z
_atom_site_U_iso_or_equiv
_atom_site_adp_type
_atom_site_occupancy
_atom_site_symmetry_multiplicity
_atom_site_calc_flag
_atom_site_refinement_flags
_atom_site_disorder_assembly
_atom_site_disorder_group
Co1 Co 0.21105(6) 0.28019(4) 0.31497(5) 0.0555(3) Uani 1 1 d . . .
C1 C 0.3088(5) 0.1077(4) 0.4650(4) 0.0721(15) Uani 1 1 d . . .
C2 C 0.3737(7) 0.0767(6) 0.5531(5) 0.102(2) Uani 1 1 d . . .
H2 H 0.4108 0.1197 0.5992 0.123 Uiso 1 1 calc R . .
C3 C 0.3814(9) -0.0169(7) 0.5697(7) 0.124(3) Uani 1 1 d . . .
H3 H 0.4212 -0.0386 0.6285 0.149 Uiso 1 1 calc R . .
C4 C 0.3321(10) -0.0797(6) 0.5020(8) 0.128(3) Uani 1 1 d . . .
H4 H 0.3417 -0.1440 0.5144 0.154 Uiso 1 1 calc R . .
C5 C 0.2665(8) -0.0491(5) 0.4133(6) 0.111(3) Uani 1 1 d . . .
H5 H 0.2300 -0.0928 0.3677 0.133 Uiso 1 1 calc R . .
C6 C 0.2565(7) 0.0463(4) 0.3942(5) 0.0769(16) Uani 1 1 d . A .
C7 C 0.1891(8) 0.0713(4) 0.2957(5) 0.092(2) Uani 1 1 d . . .
C8 C 0.3538(7) 0.2668(5) 0.5213(4) 0.088(2) Uani 1 1 d . . .
H8A H 0.4430 0.2567 0.5427 0.105 Uiso 1 1 calc R . .
H8B H 0.3240 0.2542 0.5710 0.105 Uiso 1 1 calc R . .
C9 C 0.3247(6) 0.3677(5) 0.4895(5) 0.0835(17) Uani 1 1 d . . .
C10 C 0.4738(5) 0.3599(4) 0.3354(5) 0.0772(17) Uani 1 1 d . . .
H10 H 0.4441 0.4122 0.3575 0.093 Uiso 1 1 calc R . .
C11 C 0.5937(5) 0.3617(4) 0.3361(5) 0.0785(17) Uani 1 1 d . . .
H11 H 0.6434 0.4141 0.3590 0.094 Uiso 1 1 calc R . .
C12 C 0.6419(5) 0.2853(3) 0.3028(4) 0.0589(13) Uani 1 1 d . . .
C13 C 0.5602(5) 0.2118(4) 0.2660(4) 0.0650(14) Uani 1 1 d . . .
H13 H 0.5857 0.1606 0.2397 0.078 Uiso 1 1 calc R . .
C14 C 0.4414(5) 0.2148(4) 0.2685(4) 0.0627(13) Uani 1 1 d . . .
H14 H 0.3888 0.1642 0.2438 0.075 Uiso 1 1 calc R . .
C15 C 0.1336(7) 0.4544(4) 0.2005(4) 0.092(2) Uani 1 1 d . . .
H15 H 0.1679 0.4834 0.2567 0.111 Uiso 1 1 calc R . .
C16 C 0.0788(7) 0.5102(4) 0.1263(4) 0.094(2) Uani 1 1 d . . .
H16 H 0.0745 0.5751 0.1337 0.113 Uiso 1 1 calc R . .
C17 C 0.0298(5) 0.4716(3) 0.0407(3) 0.0573(12) Uani 1 1 d . . .
C18 C 0.0401(6) 0.3750(4) 0.0373(4) 0.0764(17) Uani 1 1 d . . .
H18 H 0.0093 0.3442 -0.0183 0.092 Uiso 1 1 calc R . .
C19 C 0.0954(6) 0.3231(4) 0.1154(4) 0.0759(16) Uani 1 1 d . . .
H19 H 0.1010 0.2579 0.1104 0.091 Uiso 1 1 calc R . .
C20 C -0.0139(5) 0.3210(4) 0.3806(4) 0.0643(13) Uani 1 1 d . . .
H20 H 0.0465 0.3515 0.4281 0.077 Uiso 1 1 calc R . .
C21 C -0.1342(5) 0.3244(4) 0.3781(4) 0.0676(14) Uani 1 1 d . . .
H21 H -0.1536 0.3553 0.4238 0.081 Uiso 1 1 calc R . .
H23 H -0.248(6) 0.204(4) 0.197(4) 0.081 Uiso 1 1 d . . .
C22 C -0.2282(5) 0.2815(3) 0.3070(4) 0.0594(13) Uani 1 1 d . . .
C23 C -0.1922(5) 0.2342(4) 0.2424(4) 0.0638(14) Uani 1 1 d . . .
C24 C -0.0687(5) 0.2328(4) 0.2508(4) 0.0644(14) Uani 1 1 d . . .
H24 H -0.0460 0.2001 0.2075 0.077 Uiso 1 1 calc R . .
N1 N 0.3966(4) 0.2859(3) 0.3042(3) 0.0594(11) Uani 1 1 d . . .
N2 N 0.1407(4) 0.3618(3) 0.1967(3) 0.0587(10) Uani 1 1 d . . .
N3 N 0.0220(4) 0.2765(3) 0.3189(3) 0.0568(10) Uani 1 1 d . . .
O1 O 0.217(2) 0.0053(10) 0.2449(10) 0.110(6) Uani 0.346(15) 1 d PU A 1
O2 O 0.1882(3) 0.1530(3) 0.2668(3) 0.0706(10) Uani 1 1 d . A .
O3 O 0.2560(4) 0.3833(3) 0.4079(3) 0.0707(10) Uani 1 1 d . . .
O4 O 0.3700(5) 0.4305(4) 0.5467(4) 0.127(2) Uani 1 1 d . . .
O5 O 0.2945(4) 0.2041(3) 0.4472(3) 0.0728(10) Uani 1 1 d . . .
O6 O 0.6263(9) 0.0866(6) 0.0985(7) 0.117(4) Uani 0.50 1 d P . .
H6A H 0.5486 0.0780 0.0737 0.140 Uiso 0.50 1 d PR . .
H6B H 0.6555 0.1158 0.0626 0.140 Uiso 0.50 1 d PR . .
O1' O 0.1043(11) 0.0124(5) 0.2430(5) 0.107(4) Uani 0.654(15) 1 d PU A 2

loop_
_atom_site_aniso_label
_atom_site_aniso_U_11
_atom_site_aniso_U_22
_atom_site_aniso_U_33
_atom_site_aniso_U_23
_atom_site_aniso_U_13
_atom_site_aniso_U_12
Co1 0.0476(5) 0.0606(5) 0.0572(5) 0.0066(3) 0.0165(3) 0.0024(3)
C1 0.062(4) 0.084(4) 0.070(4) 0.022(3) 0.023(3) 0.009(3)
C2 0.097(6) 0.102(5) 0.095(5) 0.041(4) 0.017(4) 0.005(4)
C3 0.130(8) 0.134(8) 0.102(6) 0.035(6) 0.033(5) 0.028(6)
C4 0.165(9) 0.093(6) 0.141(8) 0.060(6) 0.071(7) 0.044(6)
C5 0.146(8) 0.075(4) 0.127(7) 0.008(4) 0.067(6) 0.009(4)
C6 0.103(5) 0.057(3) 0.082(4) 0.011(3) 0.046(4) 0.006(3)
C7 0.151(7) 0.053(4) 0.080(4) -0.012(3) 0.048(5) -0.016(4)
C8 0.089(5) 0.096(5) 0.058(3) -0.012(3) 0.000(3) -0.021(4)
C9 0.076(4) 0.093(5) 0.079(4) -0.014(4) 0.023(3) -0.015(3)
C10 0.056(4) 0.072(4) 0.110(5) -0.016(3) 0.037(3) -0.002(3)
C11 0.060(4) 0.069(3) 0.110(5) -0.007(3) 0.035(3) -0.007(3)
C12 0.047(3) 0.064(3) 0.067(3) 0.010(2) 0.021(2) 0.005(2)
C13 0.063(4) 0.066(3) 0.070(3) 0.003(3) 0.027(3) 0.000(3)
C14 0.056(3) 0.068(3) 0.062(3) 0.005(3) 0.019(3) -0.003(2)
C15 0.122(6) 0.070(4) 0.060(4) -0.006(3) -0.002(4) 0.003(4)
C16 0.143(6) 0.056(3) 0.055(3) -0.003(3) -0.004(3) 0.008(3)
C17 0.060(3) 0.049(3) 0.058(3) 0.004(2) 0.014(2) 0.001(2)
C18 0.104(5) 0.065(3) 0.051(3) 0.001(3) 0.015(3) 0.010(3)
C19 0.105(5) 0.061(3) 0.058(3) 0.004(3) 0.024(3) 0.018(3)
C20 0.055(3) 0.074(3) 0.061(3) 0.000(3) 0.017(3) -0.008(3)
C21 0.058(3) 0.082(4) 0.065(3) -0.007(3) 0.025(3) -0.006(3)
C22 0.051(3) 0.060(3) 0.068(3) 0.010(2) 0.021(3) 0.005(2)
C23 0.053(3) 0.072(3) 0.063(3) 0.003(3) 0.017(3) -0.001(3)
C24 0.057(3) 0.073(3) 0.067(3) 0.000(3) 0.027(3) 0.001(3)
N1 0.051(3) 0.063(3) 0.064(3) 0.005(2) 0.020(2) 0.0044(19)
N2 0.057(3) 0.065(3) 0.052(2) 0.006(2) 0.016(2) 0.0036(19)
N3 0.049(3) 0.061(3) 0.060(3) 0.004(2) 0.018(2) -0.0006(18)
O1 0.155(13) 0.085(8) 0.091(8) -0.014(7) 0.042(8) -0.001(8)
O2 0.061(2) 0.067(2) 0.081(3) -0.007(2) 0.0194(19) -0.0004(17)
O3 0.063(2) 0.073(2) 0.072(3) -0.008(2) 0.019(2) -0.0042(18)
O4 0.143(5) 0.102(4) 0.102(4) -0.035(3) -0.001(3) -0.016(3)
O5 0.080(3) 0.069(2) 0.063(2) 0.0065(19) 0.017(2) -0.0028(19)
O6 0.088(7) 0.094(6) 0.128(9) -0.046(6) -0.013(6) 0.007(5)
O1' 0.144(9) 0.082(5) 0.087(5) -0.017(4) 0.029(5) -0.043(5)

loop_
_atom_type_symbol
_atom_type_description
_atom_type_scat_dispersion_real
_atom_type_scat_dispersion_imag
_atom_type_scat_source
C C 0.0033 0.0016 'International Tables Vol C Tables 4.2.6.8 and 6.1.1.4'
H H 0.0000 0.0000 'International Tables Vol C Tables 4.2.6.8 and 6.1.1.4'
Co Co 0.3494 0.9721 'International Tables Vol C Tables 4.2.6.8 and 6.1.1.4'
N N 0.0061 0.0033 'International Tables Vol C Tables 4.2.6.8 and 6.1.1.4'
O O 0.0106 0.0060 'International Tables Vol C Tables 4.2.6.8 and 6.1.1.4'

loop_
_geom_angle_atom_site_label_1
_geom_angle_atom_site_label_2
_geom_angle_atom_site_label_3
_geom_angle
_geom_angle_site_symmetry_3
O2 Co1 O3 158.35(17) .
O2 Co1 N2 101.97(17) .
O3 Co1 N2 99.64(17) .
O2 Co1 N3 89.24(15) .
O3 Co1 N3 90.37(16) .
N2 Co1 N3 87.41(15) .
O2 Co1 N1 90.49(15) .
O3 Co1 N1 90.88(16) .
N2 Co1 N1 90.00(16) .
N3 Co1 N1 177.28(15) .
O2 Co1 O5 82.62(15) .
O3 Co1 O5 75.82(15) .
N2 Co1 O5 175.16(15) .
N3 Co1 O5 94.24(15) .
N1 Co1 O5 88.41(15) .
C6 C1 O5 118.0(5) .
C6 C1 C2 122.5(6) .
O5 C1 C2 119.5(6) .
C3 C2 C1 118.5(8) .
C3 C2 H2 120.7 .
C1 C2 H2 120.7 .
C2 C3 C4 120.9(9) .
C2 C3 H3 119.6 .
C4 C3 H3 119.6 .
C3 C4 C5 120.9(8) .
C3 C4 H4 119.6 .
C5 C4 H4 119.6 .
C6 C5 C4 119.5(8) .
C6 C5 H5 120.2 .
C4 C5 H5 120.2 .
C1 C6 C5 117.6(7) .
C1 C6 C7 127.2(5) .
C5 C6 C7 115.2(7) .
O2 C7 O1' 116.4(7) .
O2 C7 O1 114.1(9) .
O1' C7 O1 57.4(8) .
O2 C7 C6 121.9(6) .
O1' C7 C6 119.7(6) .
O1 C7 C6 107.7(9) .
O5 C8 C9 109.2(5) .
O5 C8 H8A 109.9 .
C9 C8 H8A 109.8 .
O5 C8 H8B 109.8 .
C9 C8 H8B 109.8 .
H8A C8 H8B 108.3 .
O4 C9 O3 124.3(7) .
O4 C9 C8 116.6(6) .
O3 C9 C8 119.1(6) .
N1 C10 C11 123.1(5) .
N1 C10 H10 118.4 .
C11 C10 H10 118.4 .
C10 C11 C12 120.5(5) .
C10 C11 H11 119.7 .
C12 C11 H11 119.7 .
C13 C12 C11 116.2(5) .
C13 C12 C22 121.3(5) 1_655
C11 C12 C22 122.5(5) 1_655
C14 C13 C12 119.9(5) .
C14 C13 H13 120.1 .
C12 C13 H13 120.1 .
N1 C14 C13 124.1(5) .
N1 C14 H14 118.0 .
C13 C14 H14 118.0 .
N2 C15 C16 123.7(5) .
N2 C15 H15 118.2 .
C16 C15 H15 118.2 .
C15 C16 C17 120.9(5) .
C15 C16 H16 119.6 .
C17 C16 H16 119.6 .
C18 C17 C16 114.9(5) .
C18 C17 C17 122.3(6) 3_565
C16 C17 C17 122.9(6) 3_565
C17 C18 C19 121.0(5) .
C17 C18 H18 119.5 .
C19 C18 H18 119.5 .
N2 C19 C18 122.9(5) .
N2 C19 H19 118.5 .
C18 C19 H19 118.5 .
N3 C20 C21 123.7(5) .
N3 C20 H20 118.2 .
C21 C20 H20 118.2 .
C20 C21 C22 120.1(5) .
C20 C21 H21 120.0 .
C22 C21 H21 120.0 .
C23 C22 C21 116.9(5) .
C23 C22 C12 122.3(5) 1_455
C21 C22 C12 120.8(5) 1_455
C24 C23 C22 119.3(5) .
C24 C23 H23 120(4) .
C22 C23 H23 121(4) .
N3 C24 C23 123.5(5) .
N3 C24 H24 118.2 .
C23 C24 H24 118.2 .
C14 N1 C10 116.1(5) .
C14 N1 Co1 121.7(3) .
C10 N1 Co1 122.2(3) .
C15 N2 C19 116.6(5) .
C15 N2 Co1 121.3(4) .
C19 N2 Co1 122.0(4) .
C20 N3 C24 116.5(5) .
C20 N3 Co1 124.3(4) .
C24 N3 Co1 119.0(3) .
C7 O2 Co1 137.8(4) .
C9 O3 Co1 121.5(4) .
C1 O5 C8 117.0(5) .
C1 O5 Co1 129.9(4) .
C8 O5 Co1 112.7(3) .
H6A O6 H6B 110.7 .

loop_
_geom_bond_atom_site_label_1
_geom_bond_atom_site_label_2
_geom_bond_distance
_geom_bond_site_symmetry_2
Co1 O2 1.938(4) .
Co1 O3 2.003(4) .
Co1 N2 2.099(4) .
Co1 N3 2.188(4) .
Co1 N1 2.189(4) .
Co1 O5 2.241(4) .
C1 C6 1.376(9) .
C1 O5 1.393(7) .
C1 C2 1.397(9) .
C2 C3 1.350(11) .
C2 H2 0.9300 .
C3 C4 1.352(13) .
C3 H3 0.9300 .
C4 C5 1.405(12) .
C4 H4 0.9300 .
C5 C6 1.381(9) .
C5 H5 0.9300 .
C6 C7 1.515(10) .
C7 O2 1.242(7) .
C7 O1' 1.331(10) .
C7 O1 1.335(16) .
C8 O5 1.436(7) .
C8 C9 1.514(9) .
C8 H8A 0.9700 .
C8 H8B 0.9700 .
C9 O4 1.244(8) .
C9 O3 1.271(8) .
C10 N1 1.351(7) .
C10 C11 1.369(7) .
C10 H10 0.9300 .
C11 C12 1.395(7) .
C11 H11 0.9300 .
C12 C13 1.387(7) .
C12 C22 1.467(7) 1_655
C13 C14 1.375(7) .
C13 H13 0.9300 .
C14 N1 1.338(6) .
C14 H14 0.9300 .
C15 N2 1.317(7) .
C15 C16 1.369(8) .
C15 H15 0.9300 .
C16 C17 1.379(7) .
C16 H16 0.9300 .
C17 C18 1.376(7) .
C17 C17 1.465(9) 3_565
C18 C19 1.383(7) .
C18 H18 0.9300 .
C19 N2 1.320(7) .
C19 H19 0.9300 .
C20 N3 1.333(6) .
C20 C21 1.366(7) .
C20 H20 0.9300 .
C21 C22 1.395(8) .
C21 H21 0.9300 .
C22 C23 1.390(8) .
C22 C12 1.467(7) 1_455
C23 C24 1.375(7) .
C23 H23 0.89(6) .
C24 N3 1.358(7) .
C24 H24 0.9300 .
O6 H6A 0.8494 .
O6 H6B 0.8541 .

loop_
_geom_torsion_atom_site_label_1
_geom_torsion_atom_site_label_2
_geom_torsion_atom_site_label_3
_geom_torsion_atom_site_label_4
_geom_torsion
_geom_torsion_site_symmetry_1
_geom_torsion_site_symmetry_4
C6 C1 C2 C3 -2.4(11) . .
O5 C1 C2 C3 176.9(7) . .
C1 C2 C3 C4 2.8(13) . .
C2 C3 C4 C5 -3.0(15) . .
C3 C4 C5 C6 2.6(14) . .
O5 C1 C6 C5 -177.3(6) . .
C2 C1 C6 C5 2.1(10) . .
O5 C1 C6 C7 3.5(10) . .
C2 C1 C6 C7 -177.2(6) . .
C4 C5 C6 C1 -2.1(11) . .
C4 C5 C6 C7 177.2(7) . .
C1 C6 C7 O2 9.4(12) . .
C5 C6 C7 O2 -169.9(6) . .
C1 C6 C7 O1' -153.8(8) . .
C5 C6 C7 O1' 26.9(11) . .
C1 C6 C7 O1 144.2(12) . .
C5 C6 C7 O1 -35.1(13) . .
O5 C8 C9 O4 179.9(6) . .
O5 C8 C9 O3 0.5(9) . .
N1 C10 C11 C12 0.8(10) . .
C10 C11 C12 C13 2.9(9) . .
C10 C11 C12 C22 -176.3(6) . 1_655
C11 C12 C13 C14 -3.5(8) . .
C22 C12 C13 C14 175.7(5) 1_655 .
C12 C13 C14 N1 0.5(8) . .
N2 C15 C16 C17 -2.0(12) . .
C15 C16 C17 C18 0.5(10) . .
C15 C16 C17 C17 179.9(7) . 3_565
C16 C17 C18 C19 0.3(9) . .
C17 C17 C18 C19 -179.1(6) 3_565 .
C17 C18 C19 N2 0.3(10) . .
N3 C20 C21 C22 -1.5(8) . .
C20 C21 C22 C23 1.8(8) . .
C20 C21 C22 C12 -179.3(5) . 1_455
C21 C22 C23 C24 -0.7(8) . .
C12 C22 C23 C24 -179.5(5) 1_455 .
C22 C23 C24 N3 -0.9(8) . .
C13 C14 N1 C10 3.1(8) . .
C13 C14 N1 Co1 -175.2(4) . .
C11 C10 N1 C14 -3.7(9) . .
C11 C10 N1 Co1 174.5(5) . .
O2 Co1 N1 C14 3.2(4) . .
O3 Co1 N1 C14 161.6(4) . .
N2 Co1 N1 C14 -98.8(4) . .
N3 Co1 N1 C14 -81(3) . .
O5 Co1 N1 C14 85.8(4) . .
O2 Co1 N1 C10 -175.0(5) . .
O3 Co1 N1 C10 -16.6(5) . .
N2 Co1 N1 C10 83.1(5) . .
N3 Co1 N1 C10 101(3) . .
O5 Co1 N1 C10 -92.4(5) . .
C16 C15 N2 C19 2.5(10) . .
C16 C15 N2 Co1 -174.1(6) . .
C18 C19 N2 C15 -1.6(9) . .
C18 C19 N2 Co1 175.0(5) . .
O2 Co1 N2 C15 176.6(5) . .
O3 Co1 N2 C15 -2.0(5) . .
N3 Co1 N2 C15 88.0(5) . .
N1 Co1 N2 C15 -92.9(5) . .
O5 Co1 N2 C15 -22(2) . .
O2 Co1 N2 C19 0.2(4) . .
O3 Co1 N2 C19 -178.4(4) . .
N3 Co1 N2 C19 -88.5(4) . .
N1 Co1 N2 C19 90.7(4) . .
O5 Co1 N2 C19 161.6(17) . .
C21 C20 N3 C24 -0.1(8) . .
C21 C20 N3 Co1 174.6(4) . .
C23 C24 N3 C20 1.3(7) . .
C23 C24 N3 Co1 -173.6(4) . .
O2 Co1 N3 C20 147.6(4) . .
O3 Co1 N3 C20 -10.7(4) . .
N2 Co1 N3 C20 -110.4(4) . .
N1 Co1 N3 C20 -128(3) . .
O5 Co1 N3 C20 65.1(4) . .
O2 Co1 N3 C24 -37.9(4) . .
O3 Co1 N3 C24 163.8(4) . .
N2 Co1 N3 C24 64.1(4) . .
N1 Co1 N3 C24 46(3) . .
O5 Co1 N3 C24 -120.4(4) . .
O1' C7 O2 Co1 141.1(7) . .
O1 C7 O2 Co1 -154.8(11) . .
C6 C7 O2 Co1 -22.6(11) . .
O3 Co1 O2 C7 11.0(9) . .
N2 Co1 O2 C7 -165.2(7) . .
N3 Co1 O2 C7 -78.1(7) . .
N1 Co1 O2 C7 104.6(7) . .
O5 Co1 O2 C7 16.3(7) . .
O4 C9 O3 Co1 169.4(5) . .
C8 C9 O3 Co1 -11.2(8) . .
O2 Co1 O3 C9 17.5(7) . .
N2 Co1 O3 C9 -166.2(5) . .
N3 Co1 O3 C9 106.3(5) . .
N1 Co1 O3 C9 -76.1(5) . .
O5 Co1 O3 C9 12.1(4) . .
C6 C1 O5 C8 -177.7(6) . .
C2 C1 O5 C8 2.9(8) . .
C6 C1 O5 Co1 -6.1(8) . .
C2 C1 O5 Co1 174.6(4) . .
C9 C8 O5 C1 -178.4(5) . .
C9 C8 O5 Co1 8.5(7) . .
O2 Co1 O5 C1 -0.7(4) . .
O3 Co1 O5 C1 177.3(5) . .
N2 Co1 O5 C1 -162.3(16) . .
N3 Co1 O5 C1 88.0(5) . .
N1 Co1 O5 C1 -91.4(5) . .
O2 Co1 O5 C8 171.2(4) . .
O3 Co1 O5 C8 -10.8(4) . .
N2 Co1 O5 C8 10(2) . .
N3 Co1 O5 C8 -100.1(4) . .
N1 Co1 O5 C8 80.5(4) . .
